data_4320514
loop_
_publ_author_name
'Jaehong Han'
'Markos Koutmos'
'Saleem Al Ahmad'
'Dimitri Coucouvanis'

_publ_contact_author 'Dimitri Coucouvanis'
_publ_contact_author_address
;
  Dimitri Coucouvanis
  Department of Chemistry
  The University of Michigan
  Ann Arbor, MI 48109
  USA
;
_publ_contact_author_email dcouc@umich.edu
_publ_section_title
;
 Rational Synthesis of High Nuclearity Mo/Fe/S Clusters: The Reductive
 Coupling Approach in the Convenient Synthesis of (Cl4-cat)2Mo2Fe6S8(PR3)6
 [R = Et, nPr, nBu] and the New
 [(Cl4-cat)2Mo2Fe2S3O(PEt3)3Cl].1/2(Fe(PEt3)2(MeCN)4) and
 (Cl4-cat)2Mo2Fe3S5(PEt3)5 Clusters
;
_journal_name_full 'Inorganic Chemistry'
_journal_page_first 5985
_journal_page_last 5999
_journal_paper_doi 10.1021/ic0104914
_journal_volume 40
_journal_year 2001
_chemical_formula_sum 'C24 H43 Cl7 Fe3 Mo N3 O2 S4'
_chemical_formula_weight 1045.49
_chemical_name_common (Et4N)2[(Cl4-cat)Mo(MeCN)Fe3S4Cl3]
_chemical_name_systematic
;
?
;
_space_group_IT_number 8
_symmetry_cell_setting monoclinic
_symmetry_space_group_name_Hall 'C -2y'
_symmetry_space_group_name_H-M 'C 1 m 1'
_atom_sites_solution_hydrogens geom
_atom_sites_solution_primary direct
_atom_sites_solution_secondary difmap
_audit_creation_method SHELXL-97
_cell_angle_alpha 90.00
_cell_angle_beta 126.75(3)
_cell_angle_gamma 90.00
_cell_formula_units_Z 2
_cell_length_a 13.090(3)
_cell_length_b 19.775(4)
_cell_length_c 9.6856(19)
_cell_measurement_temperature 293(2)
_cell_measurement_theta_max 20.04
_cell_measurement_theta_min 2.06
_cell_volume 2008.9(11)
_computing_structure_refinement 'SHELXL-97 (Sheldrick, 1997)'
_computing_structure_solution 'SHELXS-97 (Sheldrick, 1990)'
_diffrn_ambient_temperature 293(2)
_diffrn_measured_fraction_theta_full 1.000
_diffrn_measured_fraction_theta_max 1.000
_diffrn_radiation_monochromator graphite
_diffrn_radiation_source 'fine-focus sealed tube'
_diffrn_radiation_type MoK\a
_diffrn_radiation_wavelength 0.71073
_diffrn_reflns_av_R_equivalents 0.0000
_diffrn_reflns_av_sigmaI/netI 0.0314
_diffrn_reflns_limit_h_max 12
_diffrn_reflns_limit_h_min 0
_diffrn_reflns_limit_k_max 19
_diffrn_reflns_limit_k_min 0
_diffrn_reflns_limit_l_max 7
_diffrn_reflns_limit_l_min -9
_diffrn_reflns_number 1044
_diffrn_reflns_theta_full 20.04
_diffrn_reflns_theta_max 20.04
_diffrn_reflns_theta_min 2.06
_exptl_absorpt_coefficient_mu 2.068
_exptl_crystal_density_diffrn 1.728
_exptl_crystal_density_method 'not measured'
_exptl_crystal_F_000 1054
_exptl_crystal_size_max 0.40
_exptl_crystal_size_mid 0.30
_exptl_crystal_size_min 0.30
_refine_diff_density_max 0.885
_refine_diff_density_min -0.713
_refine_diff_density_rms 0.132
_refine_ls_abs_structure_details 'Flack H D (1983), Acta Cryst. A39, 876-881'
_refine_ls_abs_structure_Flack 0.09(7)
_refine_ls_extinction_method none
_refine_ls_goodness_of_fit_ref 1.074
_refine_ls_hydrogen_treatment mixed
_refine_ls_matrix_type full
_refine_ls_number_parameters 247
_refine_ls_number_reflns 1044
_refine_ls_number_restraints 2
_refine_ls_restrained_S_all 1.072
_refine_ls_R_factor_all 0.0542
_refine_ls_R_factor_gt 0.0494
_refine_ls_shift/su_max 0.226
_refine_ls_shift/su_mean 0.008
_refine_ls_structure_factor_coef Fsqd
_refine_ls_weighting_details 'calc w=1/[\s^2^(Fo^2^)+(0.1193P)^2^+0.0000P] where P=(Fo^2^+2Fc^2^)/3'
_refine_ls_weighting_scheme calc
_refine_ls_wR_factor_gt 0.1262
_refine_ls_wR_factor_ref 0.1354
_reflns_number_gt 962
_reflns_number_total 1044
_reflns_threshold_expression >2sigma(I)
_cod_data_source_file ic0104914_4.cif
_cod_data_source_block compound_VIIa
_cod_depositor_comments
;
The following automatic conversions were performed:

'_symmetry_cell_setting' value 'Monoclinic' changed to 'monoclinic'
according to the built-in table from CIF Core dictionary named
'cif_core.dic' version 2.4.1 from 2010-06-29.

Automatic conversion script
Id: cif_fix_values 1646 2011-03-28 12:23:43Z adriana 
;
_cod_original_cell_volume 2009.1(7)
_cod_database_code 4320514

loop_
_symmetry_equiv_pos_as_xyz
'x, y, z'
'x, -y, z'
'x+1/2, y+1/2, z'
'x+1/2, -y+1/2, z'

loop_
_atom_site_label
_atom_site_type_symbol
_atom_site_fract_x
_atom_site_fract_y
_atom_site_fract_z
_atom_site_U_iso_or_equiv
_atom_site_adp_type
_atom_site_occupancy
_atom_site_symmetry_multiplicity
_atom_site_calc_flag
_atom_site_refinement_flags
_atom_site_disorder_assembly
_atom_site_disorder_group
Mo1 Mo 0.19448(18) 0.0000 0.2834(2) 0.0353(7) Uani 1 2 d S . .
Fe2 Fe 0.2976(3) 0.0000 0.1041(4) 0.0393(10) Uani 1 2 d S . .
Fe3 Fe 0.4163(2) 0.06909(13) 0.4081(3) 0.0394(8) Uani 1 1 d . . .
S1 S 0.5103(7) 0.0000 0.3234(10) 0.048(2) Uani 1 2 d S . .
S2 S 0.3821(7) 0.0000 0.5649(9) 0.0414(19) Uani 1 2 d S . .
S3 S 0.2250(5) 0.0929(3) 0.1582(6) 0.0431(13) Uani 1 1 d . . .
Cl1 Cl 0.2574(8) 0.0000 -0.1503(9) 0.059(2) Uani 1 2 d S . .
Cl2 Cl 0.5369(6) 0.1591(3) 0.5559(8) 0.0724(18) Uani 1 1 d . . .
Cl3 Cl -0.0227(6) 0.1581(3) 0.4441(8) 0.0609(16) Uani 1 1 d . . .
Cl4 Cl -0.1617(6) 0.0796(3) 0.5692(8) 0.0657(16) Uani 1 1 d . . .
O1 O 0.1102(13) 0.0653(6) 0.3524(17) 0.039(3) Uani 1 1 d . . .
N1 N -0.010(3) 0.0000 0.036(3) 0.039(6) Uani 1 2 d S . .
C1 C 0.043(2) 0.0351(11) 0.394(3) 0.050(6) Uani 1 1 d . . .
C2 C -0.0211(19) 0.0706(10) 0.449(3) 0.049(6) Uani 1 1 d . . .
C3 C -0.0847(17) 0.0360(11) 0.503(3) 0.042(5) Uani 1 1 d . . .
C4 C -0.118(3) 0.0000 -0.058(4) 0.045(8) Uani 1 2 d S . .
C5 C -0.253(3) 0.0000 -0.177(3) 0.062(9) Uani 1 2 d S . .
N2 N 0.4976(17) 0.2025(8) 1.0174(19) 0.046(5) Uani 1 1 d . . .
C6A C 0.610(6) 0.171(3) 1.022(4) 0.12(2) Uani 0.60 1 d P . .
C6B C 0.511(6) 0.133(2) 1.087(9) 0.059(17) Uani 0.40 1 d P . .
C7A C 0.547(5) 0.203(3) 1.209(6) 0.095(17) Uani 0.60 1 d P . .
C7B C 0.630(5) 0.242(3) 1.116(7) 0.059(17) Uani 0.40 1 d P . .
C8A C 0.480(6) 0.277(2) 0.957(5) 0.056(17) Uani 0.40 1 d P . .
C8B C 0.398(5) 0.228(5) 1.039(5) 0.19(4) Uani 0.60 1 d P . .
C9A C 0.376(3) 0.163(2) 0.908(8) 0.080(18) Uani 0.50 1 d P . .
C9B C 0.461(7) 0.210(4) 0.846(9) 0.12(3) Uani 0.50 1 d P . .
C13 C 0.321(3) 0.1637(15) 0.719(3) 0.103(11) Uani 1 1 d . . .
C11 C 0.670(3) 0.2450(16) 1.328(3) 0.098(10) Uani 1 1 d . . .
C12 C 0.381(4) 0.3183(16) 0.969(5) 0.121(13) Uani 1 1 d . . .
C10 C 0.614(4) 0.0924(17) 1.067(4) 0.145(18) Uani 1 1 d . . .

loop_
_atom_site_aniso_label
_atom_site_aniso_U_11
_atom_site_aniso_U_22
_atom_site_aniso_U_33
_atom_site_aniso_U_23
_atom_site_aniso_U_13
_atom_site_aniso_U_12
Mo1 0.0355(14) 0.0347(13) 0.0328(13) 0.000 0.0189(12) 0.000
Fe2 0.045(2) 0.037(2) 0.031(2) 0.000 0.0202(19) 0.000
Fe3 0.0441(18) 0.0384(15) 0.0285(16) 0.0002(13) 0.0178(14) -0.0022(13)
S1 0.037(5) 0.053(5) 0.043(4) 0.000 0.019(4) 0.000
S2 0.050(5) 0.040(4) 0.035(4) 0.000 0.027(4) 0.000
S3 0.050(3) 0.035(2) 0.044(3) 0.004(2) 0.027(3) 0.006(2)
Cl1 0.077(5) 0.060(4) 0.037(4) 0.000 0.032(4) 0.000
Cl2 0.084(4) 0.060(4) 0.062(4) -0.019(3) 0.038(3) -0.034(3)
Cl3 0.079(4) 0.037(3) 0.083(4) 0.003(3) 0.057(4) 0.004(3)
Cl4 0.092(4) 0.056(3) 0.082(4) -0.002(3) 0.070(4) 0.006(3)
O1 0.051(9) 0.031(7) 0.051(9) 0.004(6) 0.040(8) -0.003(6)
N1 0.025(15) 0.071(18) 0.000(11) 0.000 -0.004(12) 0.000
C1 0.059(14) 0.039(11) 0.067(15) -0.006(11) 0.045(13) -0.010(11)
C2 0.047(12) 0.027(11) 0.045(13) 0.002(9) 0.012(12) 0.011(10)
C3 0.031(10) 0.054(11) 0.051(12) 0.014(9) 0.029(10) 0.009(9)
C4 0.05(3) 0.043(18) 0.034(19) 0.000 0.02(2) 0.000
C5 0.04(2) 0.11(3) 0.008(15) 0.000 -0.002(15) 0.000
N2 0.070(12) 0.047(12) 0.018(9) -0.008(8) 0.024(9) -0.006(9)
C6A 0.17(5) 0.16(5) 0.000(19) -0.01(2) 0.02(2) 0.06(4)
C6B 0.11(5) 0.02(3) 0.12(5) -0.01(3) 0.11(5) -0.01(3)
C7A 0.14(5) 0.12(4) 0.10(4) 0.03(3) 0.11(4) 0.04(4)
C7B 0.04(3) 0.08(4) 0.05(3) -0.03(3) 0.02(3) -0.05(3)
C8A 0.12(5) 0.01(2) 0.02(2) 0.009(19) 0.03(3) -0.01(3)
C8B 0.09(3) 0.44(13) 0.02(2) 0.12(5) 0.02(3) 0.15(6)
C9A 0.02(3) 0.06(3) 0.14(5) -0.04(3) 0.03(3) -0.04(2)
C9B 0.13(6) 0.12(5) 0.10(6) -0.09(5) 0.06(5) -0.06(5)
C13 0.13(2) 0.12(2) 0.001(10) -0.002(13) 0.009(13) -0.04(2)
C11 0.09(2) 0.086(19) 0.054(16) -0.023(15) 0.011(16) 0.001(17)
C12 0.16(3) 0.062(19) 0.13(3) 0.011(19) 0.07(3) 0.04(2)
C10 0.16(3) 0.09(2) 0.051(17) -0.035(17) -0.01(2) 0.06(2)

loop_
_atom_type_symbol
_atom_type_description
_atom_type_scat_dispersion_real
_atom_type_scat_dispersion_imag
_atom_type_scat_source
C C 0.0033 0.0016 'International Tables Vol C Tables 4.2.6.8 and 6.1.1.4'
H H 0.0000 0.0000 'International Tables Vol C Tables 4.2.6.8 and 6.1.1.4'
N N 0.0061 0.0033 'International Tables Vol C Tables 4.2.6.8 and 6.1.1.4'
O O 0.0106 0.0060 'International Tables Vol C Tables 4.2.6.8 and 6.1.1.4'
S S 0.1246 0.1234 'International Tables Vol C Tables 4.2.6.8 and 6.1.1.4'
Cl Cl 0.1484 0.1585 'International Tables Vol C Tables 4.2.6.8 and 6.1.1.4'
Fe Fe 0.3463 0.8444 'International Tables Vol C Tables 4.2.6.8 and 6.1.1.4'
Mo Mo -1.6832 0.6857 'International Tables Vol C Tables 4.2.6.8 and 6.1.1.4'

loop_
_geom_angle_atom_site_label_1
_geom_angle_atom_site_label_2
_geom_angle_atom_site_label_3
_geom_angle
_geom_angle_site_symmetry_1
_geom_angle_site_symmetry_3
_geom_angle_publ_flag
O1 Mo1 O1 77.9(7) 2 . ?
O1 Mo1 N1 79.7(6) 2 . ?
O1 Mo1 N1 79.7(6) . . ?
O1 Mo1 S2 90.9(4) 2 . ?
O1 Mo1 S2 90.9(4) . . ?
N1 Mo1 S2 167.8(6) . . ?
O1 Mo1 S3 88.1(4) 2 2 ?
O1 Mo1 S3 160.9(4) . 2 ?
N1 Mo1 S3 85.1(4) . 2 ?
S2 Mo1 S3 102.48(17) . 2 ?
O1 Mo1 S3 160.9(4) 2 . ?
O1 Mo1 S3 88.1(4) . . ?
N1 Mo1 S3 85.1(4) . . ?
S2 Mo1 S3 102.48(17) . . ?
S3 Mo1 S3 102.0(3) 2 . ?
O1 Mo1 Fe3 143.3(4) 2 . ?
O1 Mo1 Fe3 100.2(4) . . ?
N1 Mo1 Fe3 136.6(4) . . ?
S2 Mo1 Fe3 52.43(15) . . ?
S3 Mo1 Fe3 98.82(15) 2 . ?
S3 Mo1 Fe3 51.74(13) . . ?
O1 Mo1 Fe3 100.2(4) 2 2 ?
O1 Mo1 Fe3 143.3(4) . 2 ?
N1 Mo1 Fe3 136.6(4) . 2 ?
S2 Mo1 Fe3 52.43(15) . 2 ?
S3 Mo1 Fe3 51.74(13) 2 2 ?
S3 Mo1 Fe3 98.82(15) . 2 ?
Fe3 Mo1 Fe3 59.60(12) . 2 ?
O1 Mo1 Fe2 139.8(3) 2 . ?
O1 Mo1 Fe2 139.8(3) . . ?
N1 Mo1 Fe2 92.7(6) . . ?
S2 Mo1 Fe2 99.5(2) . . ?
S3 Mo1 Fe2 51.81(13) 2 . ?
S3 Mo1 Fe2 51.81(13) . . ?
Fe3 Mo1 Fe2 59.46(9) . . ?
Fe3 Mo1 Fe2 59.46(9) 2 . ?
Cl1 Fe2 S3 114.07(19) . 2 ?
Cl1 Fe2 S3 114.07(19) . . ?
S3 Fe2 S3 108.1(3) 2 . ?
Cl1 Fe2 S1 112.7(3) . . ?
S3 Fe2 S1 103.4(2) 2 . ?
S3 Fe2 S1 103.4(2) . . ?
Cl1 Fe2 Fe3 144.19(17) . . ?
S3 Fe2 Fe3 101.67(19) 2 . ?
S3 Fe2 Fe3 52.64(14) . . ?
S1 Fe2 Fe3 53.55(18) . . ?
Cl1 Fe2 Fe3 144.19(17) . 2 ?
S3 Fe2 Fe3 52.64(14) 2 2 ?
S3 Fe2 Fe3 101.67(19) . 2 ?
S1 Fe2 Fe3 53.55(18) . 2 ?
Fe3 Fe2 Fe3 59.95(13) . 2 ?
Cl1 Fe2 Mo1 145.9(3) . . ?
S3 Fe2 Mo1 54.94(15) 2 . ?
S3 Fe2 Mo1 54.94(15) . . ?
S1 Fe2 Mo1 101.4(2) . . ?
Fe3 Fe2 Mo1 59.98(10) . . ?
Fe3 Fe2 Mo1 59.98(10) 2 . ?
Cl2 Fe3 S3 115.2(2) . . ?
Cl2 Fe3 S2 113.3(2) . . ?
S3 Fe3 S2 107.8(3) . . ?
Cl2 Fe3 S1 112.2(3) . . ?
S3 Fe3 S1 103.2(3) . . ?
S2 Fe3 S1 104.0(2) . . ?
Cl2 Fe3 Fe3 142.71(19) . 2 ?
S3 Fe3 Fe3 102.05(14) . 2 ?
S2 Fe3 Fe3 53.12(13) . 2 ?
S1 Fe3 Fe3 53.45(14) . 2 ?
Cl2 Fe3 Fe2 144.6(2) . . ?
S3 Fe3 Fe2 53.04(15) . . ?
S2 Fe3 Fe2 101.93(17) . . ?
S1 Fe3 Fe2 53.0(2) . . ?
Fe3 Fe3 Fe2 60.03(7) 2 . ?
Cl2 Fe3 Mo1 146.3(2) . . ?
S3 Fe3 Mo1 55.30(15) . . ?
S2 Fe3 Mo1 54.39(19) . . ?
S1 Fe3 Mo1 101.44(18) . . ?
Fe3 Fe3 Mo1 60.20(6) 2 . ?
Fe2 Fe3 Mo1 60.56(10) . . ?
Fe2 S1 Fe3 73.5(2) . 2 ?
Fe2 S1 Fe3 73.5(2) . . ?
Fe3 S1 Fe3 73.1(3) 2 . ?
Fe3 S2 Fe3 73.8(3) . 2 ?
Fe3 S2 Mo1 73.2(2) . . ?
Fe3 S2 Mo1 73.2(2) 2 . ?
Fe3 S3 Fe2 74.32(19) . . ?
Fe3 S3 Mo1 72.97(16) . . ?
Fe2 S3 Mo1 73.25(17) . . ?
C1 O1 Mo1 113.8(12) . . ?
C4 N1 Mo1 163(2) . . ?
O1 C1 C1 117.2(11) . 2 ?
O1 C1 C2 123.1(18) . . ?
C1 C1 C2 119.6(12) 2 . ?
C3 C2 C1 121.1(18) . . ?
C3 C2 Cl3 120.0(16) . . ?
C1 C2 Cl3 118.8(17) . . ?
C2 C3 C3 119.3(12) . 2 ?
C2 C3 Cl4 120.5(16) . . ?
C3 C3 Cl4 120.2(7) 2 . ?
N1 C4 C5 180(3) . . ?
C9B N2 C6B 119(4) . . ?
C9B N2 C9A 76(4) . . ?
C6B N2 C9A 68(4) . . ?
C9B N2 C8B 114(4) . . ?
C6B N2 C8B 97(4) . . ?
C9A N2 C8B 69(4) . . ?
C9B N2 C7A 172(4) . . ?
C6B N2 C7A 67(3) . . ?
C9A N2 C7A 111(3) . . ?
C8B N2 C7A 67(2) . . ?
C9B N2 C8A 66(3) . . ?
C6B N2 C8A 174(3) . . ?
C9A N2 C8A 112(3) . . ?
C8B N2 C8A 78(4) . . ?
C7A N2 C8A 108(3) . . ?
C9B N2 C6A 75(4) . . ?
C6B N2 C6A 77(3) . . ?
C9A N2 C6A 113(3) . . ?
C8B N2 C6A 172(3) . . ?
C7A N2 C6A 105(2) . . ?
C8A N2 C6A 108(4) . . ?
C9B N2 C7B 97(4) . . ?
C6B N2 C7B 113(4) . . ?
C9A N2 C7B 173(3) . . ?
C8B N2 C7B 118(4) . . ?
C7A N2 C7B 76(3) . . ?
C8A N2 C7B 68(3) . . ?
C6A N2 C7B 61(3) . . ?
N2 C6A C7B 60(3) . . ?
N2 C6A C10 105(5) . . ?
C7B C6A C10 136(3) . . ?
N2 C6A C9B 49(3) . . ?
C7B C6A C9B 83(3) . . ?
C10 C6A C9B 120(5) . . ?
N2 C6A C6B 50(3) . . ?
C7B C6A C6B 94(3) . . ?
C10 C6A C6B 56(3) . . ?
C9B C6A C6B 85(4) . . ?
N2 C6B C10 106(3) . . ?
N2 C6B C9A 56(3) . . ?
C10 C6B C9A 118(4) . . ?
N2 C6B C7A 58(2) . . ?
C10 C6B C7A 124(4) . . ?
C9A C6B C7A 97(4) . . ?
N2 C6B C6A 53(2) . . ?
C10 C6B C6A 53(3) . . ?
C9A C6B C6A 91(4) . . ?
C7A C6B C6A 87(3) . . ?
N2 C7A C11 114(3) . . ?
N2 C7A C6B 55(3) . . ?
C11 C7A C6B 134(4) . . ?
N2 C7A C8B 55(2) . . ?
C11 C7A C8B 130(5) . . ?
C6B C7A C8B 83(5) . . ?
N2 C7A C7B 53(2) . . ?
C11 C7A C7B 61(2) . . ?
C6B C7A C7B 90(3) . . ?
C8B C7A C7B 94(3) . . ?
N2 C7B C6A 59(3) . . ?
N2 C7B C8A 55(2) . . ?
C6A C7B C8A 97(3) . . ?
N2 C7B C11 100(3) . . ?
C6A C7B C11 121(4) . . ?
C8A C7B C11 114(4) . . ?
N2 C7B C7A 51(2) . . ?
C6A C7B C7A 88(4) . . ?
C8A C7B C7A 85(3) . . ?
C11 C7B C7A 49(2) . . ?
N2 C8A C12 114(4) . . ?
N2 C8A C9B 54(3) . . ?
C12 C8A C9B 131(5) . . ?
N2 C8A C7B 58(3) . . ?
C12 C8A C7B 132(4) . . ?
C9B C8A C7B 85(4) . . ?
N2 C8A C8B 50(3) . . ?
C12 C8A C8B 64(3) . . ?
C9B C8A C8B 88(4) . . ?
C7B C8A C8B 93(3) . . ?
N2 C8B C7A 57(2) . . ?
N2 C8B C9A 55(3) . . ?
C7A C8B C9A 95(4) . . ?
N2 C8B C12 101(4) . . ?
C7A C8B C12 116(5) . . ?
C9A C8B C12 121(3) . . ?
N2 C8B C8A 52(3) . . ?
C7A C8B C8A 87(3) . . ?
C9A C8B C8A 88(3) . . ?
C12 C8B C8A 49(3) . . ?
N2 C9A C13 112(4) . . ?
N2 C9A C6B 56(2) . . ?
C13 C9A C6B 134(4) . . ?
N2 C9A C8B 56(3) . . ?
C13 C9A C8B 129(4) . . ?
C6B C9A C8B 84(3) . . ?
N2 C9A C9B 50(2) . . ?
C13 C9A C9B 62(3) . . ?
C6B C9A C9B 93(3) . . ?
C8B C9A C9B 89(4) . . ?
N2 C9B C8A 60(3) . . ?
N2 C9B C13 104(5) . . ?
C8A C9B C13 125(6) . . ?
N2 C9B C6A 56(3) . . ?
C8A C9B C6A 94(4) . . ?
C13 C9B C6A 121(5) . . ?
N2 C9B C9A 53(3) . . ?
C8A C9B C9A 94(4) . . ?
C13 C9B C9A 50(3) . . ?
C6A C9B C9A 90(4) . . ?
C9A C13 C9B 68(3) . . ?
C7A C11 C7B 71(2) . . ?
C8A C12 C8B 67(2) . . ?
C6A C10 C6B 71(3) . . ?

loop_
_geom_bond_atom_site_label_1
_geom_bond_atom_site_label_2
_geom_bond_distance
_geom_bond_site_symmetry_2
_geom_bond_publ_flag
Mo1 O1 2.052(12) 2 ?
Mo1 O1 2.052(12) . ?
Mo1 N1 2.29(3) . ?
Mo1 S2 2.335(7) . ?
Mo1 S3 2.364(5) 2 ?
Mo1 S3 2.364(5) . ?
Mo1 Fe3 2.749(3) . ?
Mo1 Fe3 2.749(3) 2 ?
Mo1 Fe2 2.765(4) . ?
Fe2 Cl1 2.190(8) . ?
Fe2 S3 2.269(5) 2 ?
Fe2 S3 2.269(5) . ?
Fe2 S1 2.277(8) . ?
Fe2 Fe3 2.734(4) . ?
Fe2 Fe3 2.734(4) 2 ?
Fe3 Cl2 2.237(6) . ?
Fe3 S3 2.258(5) . ?
Fe3 S2 2.276(6) . ?
Fe3 S1 2.294(7) . ?
Fe3 Fe3 2.732(5) 2 ?
S1 Fe3 2.294(7) 2 ?
S2 Fe3 2.276(6) 2 ?
Cl3 C2 1.730(19) . ?
Cl4 C3 1.72(2) . ?
O1 C1 1.31(2) . ?
N1 C4 1.13(3) . ?
C1 C1 1.39(4) 2 ?
C1 C2 1.42(3) . ?
C2 C3 1.40(3) . ?
C3 C3 1.43(4) 2 ?
C4 C5 1.42(5) . ?
N2 C9B 1.44(7) . ?
N2 C6B 1.49(6) . ?
N2 C9A 1.51(4) . ?
N2 C8B 1.52(5) . ?
N2 C7A 1.55(5) . ?
N2 C8A 1.55(4) . ?
N2 C6A 1.57(6) . ?
N2 C7B 1.60(5) . ?
C6A C7B 1.61(8) . ?
C6A C10 1.61(7) . ?
C6A C9B 1.83(9) . ?
C6A C6B 1.90(8) . ?
C6B C10 1.68(6) . ?
C6B C9A 1.68(9) . ?
C6B C7A 1.69(8) . ?
C7A C11 1.55(6) . ?
C7A C8B 1.71(6) . ?
C7A C7B 1.94(7) . ?
C7B C8A 1.75(8) . ?
C7B C11 1.79(6) . ?
C8A C12 1.59(7) . ?
C8A C9B 1.63(7) . ?
C8A C8B 1.93(9) . ?
C8B C9A 1.71(9) . ?
C8B C12 1.88(9) . ?
C9A C13 1.51(7) . ?
C9A C9B 1.82(9) . ?
C9B C13 1.74(7) . ?
